data_7001120
loop_
_publ_author_name
'Kruithof, Cornelis A.'
'Berger, Alexsandro'
'Dijkstra, Harmen P.'
'Soulimani, Fouad'
'Visser, Tom'
'Lutz, Martin'
'Spek, Anthony L.'
'Gebbink, Robertus J. M. Klein'
'van Koten, Gerard'

_publ_section_title
;
 Sulfato-bridged ECE-pincer palladium(ii) complexes: structures in the
 solid-state and in solution, and catalytic properties
;
_journal_issue 17
_journal_name_full 'Dalton Transactions'
_journal_page_first 3306
_journal_page_last 3314
_journal_paper_doi 10.1039/b816936e
_journal_year 2009
_chemical_formula_moiety 'C24 H38 N4 O4 Pd2 S, 6(H2 O)'
_chemical_formula_sum 'C24 H50 N4 O10 Pd2 S'
_chemical_formula_weight 799.54
_chemical_name_systematic
;
?
;
_space_group_IT_number 9
_symmetry_cell_setting monoclinic
_symmetry_space_group_name_Hall 'C -2yc'
_symmetry_space_group_name_H-M 'C 1 c 1'
_atom_sites_solution_hydrogens geom
_atom_sites_solution_primary direct
_atom_sites_solution_secondary difmap
_audit_creation_method SHELXL-97
_cell_angle_alpha 90.00
_cell_angle_beta 91.169(1)
_cell_angle_gamma 90.00
_cell_formula_units_Z 4
_cell_length_a 8.9056(3)
_cell_length_b 24.7652(5)
_cell_length_c 15.04568(13)
_cell_measurement_reflns_used 22704
_cell_measurement_temperature 150(2)
_cell_measurement_theta_max 27.49
_cell_measurement_theta_min 2.13
_cell_volume 3317.62(13)
_computing_cell_refinement Peakref
_computing_data_collection 'Nonius COLLECT'
_computing_data_reduction 'EvalCCD, Mergehklf5'
_computing_structure_refinement 'SHELXL-97 (Sheldrick, 1997)'
_computing_structure_solution 'DIRDIF-99 (Beurskens et al., 1999)'
_diffrn_ambient_temperature 150(2)
_diffrn_measured_fraction_theta_full 0.978
_diffrn_measured_fraction_theta_max 0.978
_diffrn_measurement_device_type 'Nonius KappaCCD'
_diffrn_measurement_method '\f and \w scans'
_diffrn_radiation_monochromator graphite
_diffrn_radiation_source 'rotating anode'
_diffrn_radiation_type MoK\a
_diffrn_radiation_wavelength 0.71073
_diffrn_reflns_av_R_equivalents 0.0879
_diffrn_reflns_av_sigmaI/netI 0.0511
_diffrn_reflns_limit_h_max 11
_diffrn_reflns_limit_h_min -11
_diffrn_reflns_limit_k_max 32
_diffrn_reflns_limit_k_min -32
_diffrn_reflns_limit_l_max 19
_diffrn_reflns_limit_l_min -19
_diffrn_reflns_number 36548
_diffrn_reflns_theta_full 27.71
_diffrn_reflns_theta_max 27.71
_diffrn_reflns_theta_min 1.64
_exptl_absorpt_coefficient_mu 1.201
_exptl_absorpt_correction_type none
_exptl_crystal_colour yellow
_exptl_crystal_density_diffrn 1.601
_exptl_crystal_density_method 'not measured'
_exptl_crystal_description plate
_exptl_crystal_F_000 1640
_exptl_crystal_size_max 0.51
_exptl_crystal_size_mid 0.42
_exptl_crystal_size_min 0.18
_refine_diff_density_max 0.846
_refine_diff_density_min -1.156
_refine_diff_density_rms 0.160
_refine_ls_abs_structure_details 'Flack H D (1983), Acta Cryst. A39, 876-881'
_refine_ls_abs_structure_Flack -0.03(3)
_refine_ls_extinction_method none
_refine_ls_goodness_of_fit_ref 1.088
_refine_ls_hydrogen_treatment constr
_refine_ls_matrix_type full
_refine_ls_number_parameters 379
_refine_ls_number_reflns 12407
_refine_ls_number_restraints 2
_refine_ls_restrained_S_all 1.088
_refine_ls_R_factor_all 0.0385
_refine_ls_R_factor_gt 0.0378
_refine_ls_shift/su_max 0.008
_refine_ls_shift/su_mean 0.000
_refine_ls_structure_factor_coef Fsqd
_refine_ls_weighting_details 'calc w=1/[\s^2^(Fo^2^)+(0.0559P)^2^+12.0199P] where P=(Fo^2^+2Fc^2^)/3'
_refine_ls_weighting_scheme calc
_refine_ls_wR_factor_gt 0.1118
_refine_ls_wR_factor_ref 0.1125
_reflns_number_gt 12212
_reflns_number_total 12407
_reflns_threshold_expression I>2\s(I)
_cod_data_source_file b816936e.txt
_cod_data_source_block s3461a
_cod_original_cell_volume 3317.61(13)
_cod_original_sg_symbol_H-M 'C c'
_cod_database_code 7001120

loop_
_symmetry_equiv_pos_as_xyz
'x, y, z'
'x, -y, z+1/2'
'x+1/2, y+1/2, z'
'x+1/2, -y+1/2, z+1/2'

loop_
_atom_site_label
_atom_site_type_symbol
_atom_site_fract_x
_atom_site_fract_y
_atom_site_fract_z
_atom_site_U_iso_or_equiv
_atom_site_adp_type
_atom_site_occupancy
_atom_site_symmetry_multiplicity
_atom_site_calc_flag
_atom_site_refinement_flags
_atom_site_disorder_assembly
_atom_site_disorder_group
Pd1 Pd 0.47203(3) 0.391044(11) 0.391361(19) 0.01483(7) Uani 1 1 d . . .
Pd2 Pd 0.50054(3) 0.143235(11) 0.499928(19) 0.01527(7) Uani 1 1 d . . .
S1 S 0.42713(13) 0.26483(5) 0.43948(6) 0.01754(19) Uani 1 1 d . . .
O1 O 0.5228(4) 0.31347(13) 0.4528(2) 0.0224(7) Uani 1 1 d . . .
O2 O 0.5300(4) 0.21819(13) 0.4269(2) 0.0210(6) Uani 1 1 d . . .
O3 O 0.3299(4) 0.27229(16) 0.3602(2) 0.0281(7) Uani 1 1 d . . .
O4 O 0.3393(4) 0.25536(15) 0.5197(2) 0.0249(7) Uani 1 1 d . . .
N11 N 0.6446(5) 0.38638(16) 0.2989(2) 0.0189(7) Uani 1 1 d . . .
N12 N 0.2892(4) 0.41710(16) 0.4666(2) 0.0176(7) Uani 1 1 d . . .
N21 N 0.6821(4) 0.15522(17) 0.5899(2) 0.0167(7) Uani 1 1 d . . .
N22 N 0.3169(5) 0.11029(15) 0.4289(2) 0.0191(7) Uani 1 1 d . . .
C11 C 0.4501(5) 0.4620(2) 0.3425(3) 0.0193(8) Uani 1 1 d . . .
C12 C 0.5296(5) 0.47496(19) 0.2666(3) 0.0184(8) Uani 1 1 d . . .
C13 C 0.5146(6) 0.5273(2) 0.2318(3) 0.0255(10) Uani 1 1 d . . .
H13 H 0.5702 0.5378 0.1814 0.031 Uiso 1 1 calc R . .
C14 C 0.4182(6) 0.56382(19) 0.2715(3) 0.0237(9) Uani 1 1 d . . .
H14 H 0.4063 0.5989 0.2467 0.028 Uiso 1 1 calc R . .
C15 C 0.3382(6) 0.5500(2) 0.3472(3) 0.0235(9) Uani 1 1 d . . .
H15 H 0.2717 0.5752 0.3730 0.028 Uiso 1 1 calc R . .
C16 C 0.3565(5) 0.49900(19) 0.3846(3) 0.0188(8) Uani 1 1 d . . .
C17 C 0.6170(6) 0.4293(2) 0.2283(3) 0.0239(9) Uani 1 1 d . . .
H17A H 0.7143 0.4429 0.2066 0.029 Uiso 1 1 calc R . .
H17B H 0.5605 0.4135 0.1772 0.029 Uiso 1 1 calc R . .
C18 C 0.6600(6) 0.3317(2) 0.2568(3) 0.0285(10) Uani 1 1 d . . .
H18A H 0.5671 0.3227 0.2241 0.043 Uiso 1 1 calc R . .
H18B H 0.6791 0.3046 0.3031 0.043 Uiso 1 1 calc R . .
H18C H 0.7440 0.3322 0.2157 0.043 Uiso 1 1 calc R . .
C19 C 0.7871(6) 0.3983(2) 0.3478(3) 0.0269(10) Uani 1 1 d . . .
H19A H 0.8082 0.3695 0.3909 0.040 Uiso 1 1 calc R . .
H19B H 0.7779 0.4328 0.3792 0.040 Uiso 1 1 calc R . .
H19C H 0.8694 0.4005 0.3057 0.040 Uiso 1 1 calc R . .
C110 C 0.2913(5) 0.47751(19) 0.4705(3) 0.0219(9) Uani 1 1 d . . .
H11A H 0.3533 0.4897 0.5220 0.026 Uiso 1 1 calc R . .
H11B H 0.1880 0.4914 0.4776 0.026 Uiso 1 1 calc R . .
C111 C 0.1486(5) 0.4001(2) 0.4200(3) 0.0227(9) Uani 1 1 d . . .
H11C H 0.1529 0.3613 0.4074 0.034 Uiso 1 1 calc R . .
H11D H 0.1374 0.4201 0.3641 0.034 Uiso 1 1 calc R . .
H11E H 0.0627 0.4077 0.4577 0.034 Uiso 1 1 calc R . .
C112 C 0.2876(6) 0.3948(2) 0.5585(3) 0.0257(10) Uani 1 1 d . . .
H11F H 0.1975 0.4074 0.5885 0.039 Uiso 1 1 calc R . .
H11G H 0.3772 0.4071 0.5915 0.039 Uiso 1 1 calc R . .
H11H H 0.2871 0.3553 0.5559 0.039 Uiso 1 1 calc R . .
C21 C 0.4873(5) 0.07629(17) 0.5634(3) 0.0177(8) Uani 1 1 d . . .
C22 C 0.5739(6) 0.0702(2) 0.6405(3) 0.0241(9) Uani 1 1 d . . .
C23 C 0.5645(7) 0.0201(2) 0.6844(3) 0.0293(11) Uani 1 1 d . . .
H23 H 0.6218 0.0140 0.7374 0.035 Uiso 1 1 calc R . .
C24 C 0.4728(8) -0.0204(2) 0.6510(3) 0.0330(12) Uani 1 1 d . . .
H24 H 0.4693 -0.0540 0.6814 0.040 Uiso 1 1 calc R . .
C25 C 0.3842(6) -0.0133(2) 0.5733(3) 0.0267(10) Uani 1 1 d . . .
H25 H 0.3187 -0.0411 0.5526 0.032 Uiso 1 1 calc R . .
C26 C 0.3951(5) 0.0357(2) 0.5274(3) 0.0223(9) Uani 1 1 d . . .
C27 C 0.6565(6) 0.1194(2) 0.6696(3) 0.0238(9) Uani 1 1 d . . .
H27A H 0.7542 0.1092 0.6973 0.029 Uiso 1 1 calc R . .
H27B H 0.5977 0.1392 0.7143 0.029 Uiso 1 1 calc R . .
C28 C 0.7006(6) 0.2127(2) 0.6181(3) 0.0255(9) Uani 1 1 d . . .
H28A H 0.7895 0.2160 0.6573 0.038 Uiso 1 1 calc R . .
H28B H 0.6114 0.2243 0.6501 0.038 Uiso 1 1 calc R . .
H28C H 0.7132 0.2355 0.5656 0.038 Uiso 1 1 calc R . .
C29 C 0.8197(6) 0.1386(2) 0.5442(3) 0.0253(10) Uani 1 1 d . . .
H29A H 0.8305 0.1600 0.4899 0.038 Uiso 1 1 calc R . .
H29B H 0.8129 0.1002 0.5288 0.038 Uiso 1 1 calc R . .
H29C H 0.9071 0.1445 0.5837 0.038 Uiso 1 1 calc R . .
C210 C 0.3238(6) 0.0499(2) 0.4380(3) 0.0259(10) Uani 1 1 d . . .
H21A H 0.3839 0.0344 0.3896 0.031 Uiso 1 1 calc R . .
H21B H 0.2213 0.0346 0.4336 0.031 Uiso 1 1 calc R . .
C211 C 0.1775(6) 0.1297(2) 0.4704(3) 0.0264(10) Uani 1 1 d . . .
H21C H 0.1695 0.1689 0.4630 0.040 Uiso 1 1 calc R . .
H21D H 0.1803 0.1209 0.5339 0.040 Uiso 1 1 calc R . .
H21E H 0.0904 0.1122 0.4418 0.040 Uiso 1 1 calc R . .
C212 C 0.3100(7) 0.1256(2) 0.3325(3) 0.0304(11) Uani 1 1 d . . .
H21F H 0.2165 0.1119 0.3054 0.046 Uiso 1 1 calc R . .
H21G H 0.3959 0.1098 0.3021 0.046 Uiso 1 1 calc R . .
H21H H 0.3132 0.1650 0.3269 0.046 Uiso 1 1 calc R . .
O31 O 0.6365(5) 0.35104(17) 0.6227(2) 0.0326(8) Uani 1 1 d . . .
H31A H 0.5918 0.3377 0.5689 0.049 Uiso 1 1 d . . .
H31B H 0.7433 0.3486 0.6208 0.049 Uiso 1 1 d . . .
O32 O 0.6517(5) 0.17405(18) 0.2698(2) 0.0343(9) Uani 1 1 d . . .
H32A H 0.6109 0.1919 0.3200 0.051 Uiso 1 1 d . . .
H32B H 0.7397 0.1868 0.2419 0.051 Uiso 1 1 d . . .
O33 O 0.0207(5) 0.2803(2) 0.3297(3) 0.0390(10) Uani 1 1 d . . .
H33A H 0.1270 0.2801 0.3372 0.058 Uiso 1 1 d . . .
H33B H -0.0308 0.2583 0.2869 0.058 Uiso 1 1 d . . .
O34 O 0.0228(5) 0.26016(18) 0.5139(3) 0.0391(9) Uani 1 1 d . . .
H34A H 0.1294 0.2586 0.5217 0.059 Uiso 1 1 d . . .
H34B H 0.0184 0.2666 0.4515 0.059 Uiso 1 1 d . . .
O35 O 0.4017(5) 0.28699(19) 0.6973(2) 0.0343(9) Uani 1 1 d . . .
H35A H 0.3723 0.2711 0.6413 0.051 Uiso 1 1 d . . .
H35B H 0.4834 0.3081 0.6767 0.051 Uiso 1 1 d . . .
O36 O 0.9454(5) 0.34105(19) 0.6327(3) 0.0371(9) Uani 1 1 d . . .
H36A H 0.9807 0.3154 0.5905 0.056 Uiso 1 1 d . . .
H36B H 1.0116 0.3319 0.6810 0.056 Uiso 1 1 d . . .

loop_
_atom_site_aniso_label
_atom_site_aniso_U_11
_atom_site_aniso_U_22
_atom_site_aniso_U_33
_atom_site_aniso_U_23
_atom_site_aniso_U_13
_atom_site_aniso_U_12
Pd1 0.01421(14) 0.01142(14) 0.01889(13) 0.00043(10) 0.00110(9) 0.00043(11)
Pd2 0.01508(14) 0.01161(13) 0.01914(13) 0.00030(10) 0.00101(9) 0.00009(11)
S1 0.0176(5) 0.0137(5) 0.0214(4) 0.0004(3) 0.0010(3) 0.0005(4)
O1 0.0237(18) 0.0147(16) 0.0284(15) 0.0033(11) -0.0046(12) 0.0006(13)
O2 0.0241(17) 0.0106(14) 0.0285(15) 0.0038(11) 0.0057(12) 0.0002(13)
O3 0.0215(17) 0.031(2) 0.0317(16) 0.0001(13) -0.0071(12) 0.0003(15)
O4 0.0215(17) 0.0240(18) 0.0296(15) -0.0017(12) 0.0085(12) 0.0011(14)
N11 0.0145(19) 0.020(2) 0.0225(17) -0.0020(13) 0.0006(12) -0.0003(15)
N12 0.0147(17) 0.0184(19) 0.0197(15) -0.0016(12) 0.0024(12) 0.0005(14)
N21 0.0075(16) 0.0197(19) 0.0228(16) -0.0038(13) -0.0036(11) 0.0025(14)
N22 0.018(2) 0.0160(19) 0.0240(17) -0.0004(12) 0.0032(13) -0.0031(14)
C11 0.014(2) 0.021(2) 0.0226(19) 0.0016(15) 0.0019(14) -0.0019(18)
C12 0.017(2) 0.015(2) 0.0234(19) 0.0008(14) -0.0004(14) -0.0045(16)
C13 0.031(3) 0.021(2) 0.024(2) 0.0068(17) -0.0009(17) -0.001(2)
C14 0.030(3) 0.013(2) 0.028(2) 0.0031(16) -0.0079(17) -0.0031(19)
C15 0.027(2) 0.021(2) 0.0230(19) -0.0035(16) -0.0050(16) 0.0024(19)
C16 0.0137(19) 0.020(2) 0.0226(18) 0.0017(15) -0.0007(14) 0.0022(16)
C17 0.025(2) 0.023(3) 0.0241(19) 0.0014(16) 0.0053(15) 0.002(2)
C18 0.031(3) 0.023(3) 0.032(2) -0.0062(18) 0.0032(18) 0.004(2)
C19 0.015(2) 0.034(3) 0.031(2) -0.0003(19) -0.0024(17) -0.001(2)
C110 0.023(2) 0.020(2) 0.0228(19) -0.0018(15) 0.0025(15) 0.0015(18)
C111 0.012(2) 0.028(3) 0.028(2) -0.0026(17) -0.0007(15) -0.0009(18)
C112 0.031(3) 0.028(3) 0.0180(19) 0.0036(16) 0.0028(16) 0.002(2)
C21 0.019(2) 0.0116(18) 0.0227(18) 0.0013(14) 0.0078(14) 0.0019(17)
C22 0.023(2) 0.025(2) 0.0247(19) 0.0040(16) 0.0069(16) 0.0061(19)
C23 0.040(3) 0.024(3) 0.024(2) 0.0053(17) 0.0037(18) 0.008(2)
C24 0.054(4) 0.016(2) 0.030(2) 0.0054(17) 0.015(2) 0.003(2)
C25 0.028(3) 0.016(2) 0.036(2) -0.0002(17) 0.0119(18) -0.003(2)
C26 0.020(2) 0.017(2) 0.030(2) -0.0010(16) 0.0065(16) 0.0016(18)
C27 0.024(2) 0.027(3) 0.0200(19) 0.0013(17) -0.0039(15) 0.002(2)
C28 0.021(2) 0.024(2) 0.031(2) -0.0073(17) -0.0026(16) 0.0007(19)
C29 0.017(2) 0.029(3) 0.030(2) -0.0008(17) 0.0004(17) 0.0073(19)
C210 0.031(3) 0.018(2) 0.029(2) -0.0048(16) 0.0050(17) -0.003(2)
C211 0.013(2) 0.033(3) 0.033(2) -0.0041(19) 0.0004(16) 0.001(2)
C212 0.036(3) 0.033(3) 0.022(2) -0.0004(18) -0.0041(18) -0.009(2)
O31 0.024(2) 0.040(2) 0.0339(18) -0.0091(15) -0.0042(14) 0.0035(17)
O32 0.0230(19) 0.044(2) 0.0364(18) -0.0042(16) 0.0105(13) -0.0003(17)
O33 0.026(2) 0.046(3) 0.044(2) -0.0168(18) -0.0042(15) -0.0057(19)
O34 0.030(2) 0.041(2) 0.046(2) -0.0098(17) 0.0117(16) -0.0033(19)
O35 0.028(2) 0.047(3) 0.0277(17) 0.0002(15) 0.0016(13) 0.0065(18)
O36 0.032(2) 0.038(2) 0.041(2) -0.0119(16) 0.0004(15) -0.0013(19)

loop_
_atom_type_symbol
_atom_type_description
_atom_type_scat_dispersion_real
_atom_type_scat_dispersion_imag
_atom_type_scat_source
C C 0.0033 0.0016 'International Tables Vol C Tables 4.2.6.8 and 6.1.1.4'
H H 0.0000 0.0000 'International Tables Vol C Tables 4.2.6.8 and 6.1.1.4'
N N 0.0061 0.0033 'International Tables Vol C Tables 4.2.6.8 and 6.1.1.4'
O O 0.0106 0.0060 'International Tables Vol C Tables 4.2.6.8 and 6.1.1.4'
Pd Pd -0.9988 1.0072 'International Tables Vol C Tables 4.2.6.8 and 6.1.1.4'
S S 0.1246 0.1234 'International Tables Vol C Tables 4.2.6.8 and 6.1.1.4'

loop_
_geom_angle_atom_site_label_1
_geom_angle_atom_site_label_2
_geom_angle_atom_site_label_3
_geom_angle
_geom_angle_site_symmetry_1
_geom_angle_site_symmetry_3
_geom_angle_publ_flag
C11 Pd1 N11 82.30(17) . . ?
C11 Pd1 N12 81.44(17) . . ?
N11 Pd1 N12 163.69(15) . . ?
C11 Pd1 O1 173.25(17) . . ?
N11 Pd1 O1 94.85(15) . . ?
N12 Pd1 O1 101.45(14) . . ?
C21 Pd2 N22 82.09(18) . . ?
C21 Pd2 N21 81.74(18) . . ?
N22 Pd2 N21 163.83(15) . . ?
C21 Pd2 O2 176.51(17) . . ?
N22 Pd2 O2 100.09(14) . . ?
N21 Pd2 O2 96.03(14) . . ?
O4 S1 O3 111.8(2) . . ?
O4 S1 O1 109.4(2) . . ?
O3 S1 O1 109.5(2) . . ?
O4 S1 O2 108.6(2) . . ?
O3 S1 O2 110.4(2) . . ?
O1 S1 O2 107.05(19) . . ?
S1 O1 Pd1 122.99(19) . . ?
S1 O2 Pd2 121.13(18) . . ?
C19 N11 C18 107.7(4) . . ?
C19 N11 C17 109.4(4) . . ?
C18 N11 C17 110.5(3) . . ?
C19 N11 Pd1 106.9(3) . . ?
C18 N11 Pd1 113.8(3) . . ?
C17 N11 Pd1 108.4(3) . . ?
C111 N12 C112 108.1(4) . . ?
C111 N12 C110 108.1(4) . . ?
C112 N12 C110 109.5(3) . . ?
C111 N12 Pd1 108.3(3) . . ?
C112 N12 Pd1 114.1(3) . . ?
C110 N12 Pd1 108.6(3) . . ?
C29 N21 C28 108.1(4) . . ?
C29 N21 C27 110.2(4) . . ?
C28 N21 C27 110.5(3) . . ?
C29 N21 Pd2 107.2(3) . . ?
C28 N21 Pd2 113.3(3) . . ?
C27 N21 Pd2 107.5(3) . . ?
C211 N22 C212 107.9(4) . . ?
C211 N22 C210 108.5(4) . . ?
C212 N22 C210 109.9(4) . . ?
C211 N22 Pd2 108.0(3) . . ?
C212 N22 Pd2 114.2(3) . . ?
C210 N22 Pd2 108.1(3) . . ?
C12 C11 C16 122.5(4) . . ?
C12 C11 Pd1 118.5(3) . . ?
C16 C11 Pd1 119.0(3) . . ?
C11 C12 C13 118.2(4) . . ?
C11 C12 C17 114.8(4) . . ?
C13 C12 C17 126.9(4) . . ?
C14 C13 C12 119.7(4) . . ?
C14 C13 H13 120.2 . . ?
C12 C13 H13 120.2 . . ?
C13 C14 C15 121.3(4) . . ?
C13 C14 H14 119.3 . . ?
C15 C14 H14 119.3 . . ?
C16 C15 C14 119.7(4) . . ?
C16 C15 H15 120.2 . . ?
C14 C15 H15 120.2 . . ?
C15 C16 C11 118.5(4) . . ?
C15 C16 C110 128.1(4) . . ?
C11 C16 C110 113.3(4) . . ?
C12 C17 N11 109.7(3) . . ?
C12 C17 H17A 109.7 . . ?
N11 C17 H17A 109.7 . . ?
C12 C17 H17B 109.7 . . ?
N11 C17 H17B 109.7 . . ?
H17A C17 H17B 108.2 . . ?
N11 C18 H18A 109.5 . . ?
N11 C18 H18B 109.5 . . ?
H18A C18 H18B 109.5 . . ?
N11 C18 H18C 109.5 . . ?
H18A C18 H18C 109.5 . . ?
H18B C18 H18C 109.5 . . ?
N11 C19 H19A 109.5 . . ?
N11 C19 H19B 109.5 . . ?
H19A C19 H19B 109.5 . . ?
N11 C19 H19C 109.5 . . ?
H19A C19 H19C 109.5 . . ?
H19B C19 H19C 109.5 . . ?
N12 C110 C16 108.7(3) . . ?
N12 C110 H11A 109.9 . . ?
C16 C110 H11A 109.9 . . ?
N12 C110 H11B 109.9 . . ?
C16 C110 H11B 109.9 . . ?
H11A C110 H11B 108.3 . . ?
N12 C111 H11C 109.5 . . ?
N12 C111 H11D 109.5 . . ?
H11C C111 H11D 109.5 . . ?
N12 C111 H11E 109.5 . . ?
H11C C111 H11E 109.5 . . ?
H11D C111 H11E 109.5 . . ?
N12 C112 H11F 109.5 . . ?
N12 C112 H11G 109.5 . . ?
H11F C112 H11G 109.5 . . ?
N12 C112 H11H 109.5 . . ?
H11F C112 H11H 109.5 . . ?
H11G C112 H11H 109.5 . . ?
C22 C21 C26 123.8(4) . . ?
C22 C21 Pd2 118.1(4) . . ?
C26 C21 Pd2 118.0(3) . . ?
C21 C22 C23 116.7(5) . . ?
C21 C22 C27 114.9(4) . . ?
C23 C22 C27 128.3(4) . . ?
C24 C23 C22 120.6(5) . . ?
C24 C23 H23 119.7 . . ?
C22 C23 H23 119.7 . . ?
C23 C24 C25 122.0(5) . . ?
C23 C24 H24 119.0 . . ?
C25 C24 H24 119.0 . . ?
C26 C25 C24 118.3(5) . . ?
C26 C25 H25 120.9 . . ?
C24 C25 H25 120.9 . . ?
C25 C26 C21 118.5(5) . . ?
C25 C26 C210 127.3(5) . . ?
C21 C26 C210 114.0(4) . . ?
C22 C27 N21 109.2(3) . . ?
C22 C27 H27A 109.8 . . ?
N21 C27 H27A 109.8 . . ?
C22 C27 H27B 109.8 . . ?
N21 C27 H27B 109.8 . . ?
H27A C27 H27B 108.3 . . ?
N21 C28 H28A 109.5 . . ?
N21 C28 H28B 109.5 . . ?
H28A C28 H28B 109.5 . . ?
N21 C28 H28C 109.5 . . ?
H28A C28 H28C 109.5 . . ?
H28B C28 H28C 109.5 . . ?
N21 C29 H29A 109.5 . . ?
N21 C29 H29B 109.5 . . ?
H29A C29 H29B 109.5 . . ?
N21 C29 H29C 109.5 . . ?
H29A C29 H29C 109.5 . . ?
H29B C29 H29C 109.5 . . ?
N22 C210 C26 109.1(4) . . ?
N22 C210 H21A 109.9 . . ?
C26 C210 H21A 109.9 . . ?
N22 C210 H21B 109.9 . . ?
C26 C210 H21B 109.9 . . ?
H21A C210 H21B 108.3 . . ?
N22 C211 H21C 109.5 . . ?
N22 C211 H21D 109.5 . . ?
H21C C211 H21D 109.5 . . ?
N22 C211 H21E 109.5 . . ?
H21C C211 H21E 109.5 . . ?
H21D C211 H21E 109.5 . . ?
N22 C212 H21F 109.5 . . ?
N22 C212 H21G 109.5 . . ?
H21F C212 H21G 109.5 . . ?
N22 C212 H21H 109.5 . . ?
H21F C212 H21H 109.5 . . ?
H21G C212 H21H 109.5 . . ?
H31A O31 H31B 110.7 . . ?
H32A O32 H32B 121.8 . . ?
H33A O33 H33B 122.9 . . ?
H34A O34 H34B 98.6 . . ?
H35A O35 H35B 97.6 . . ?
H36A O36 H36B 98.2 . . ?

loop_
_geom_bond_atom_site_label_1
_geom_bond_atom_site_label_2
_geom_bond_distance
_geom_bond_site_symmetry_2
_geom_bond_publ_flag
Pd1 C11 1.913(5) . ?
Pd1 N11 2.097(4) . ?
Pd1 N12 2.104(4) . ?
Pd1 O1 2.176(3) . ?
Pd2 C21 1.918(4) . ?
Pd2 N22 2.100(4) . ?
Pd2 N21 2.108(4) . ?
Pd2 O2 2.176(3) . ?
S1 O4 1.470(3) . ?
S1 O3 1.471(3) . ?
S1 O1 1.487(4) . ?
S1 O2 1.489(3) . ?
N11 C19 1.484(6) . ?
N11 C18 1.502(6) . ?
N11 C17 1.520(6) . ?
N12 C111 1.484(6) . ?
N12 C112 1.488(5) . ?
N12 C110 1.497(6) . ?
N21 C29 1.476(6) . ?
N21 C28 1.494(6) . ?
N21 C27 1.512(6) . ?
N22 C211 1.482(6) . ?
N22 C212 1.499(6) . ?
N22 C210 1.503(6) . ?
C11 C12 1.393(6) . ?
C11 C16 1.399(6) . ?
C12 C13 1.404(6) . ?
C12 C17 1.495(7) . ?
C13 C14 1.390(8) . ?
C13 H13 0.9500 . ?
C14 C15 1.398(7) . ?
C14 H14 0.9500 . ?
C15 C16 1.390(7) . ?
C15 H15 0.9500 . ?
C16 C110 1.524(6) . ?
C17 H17A 0.9900 . ?
C17 H17B 0.9900 . ?
C18 H18A 0.9800 . ?
C18 H18B 0.9800 . ?
C18 H18C 0.9800 . ?
C19 H19A 0.9800 . ?
C19 H19B 0.9800 . ?
C19 H19C 0.9800 . ?
C110 H11A 0.9900 . ?
C110 H11B 0.9900 . ?
C111 H11C 0.9800 . ?
C111 H11D 0.9800 . ?
C111 H11E 0.9800 . ?
C112 H11F 0.9800 . ?
C112 H11G 0.9800 . ?
C112 H11H 0.9800 . ?
C21 C22 1.389(6) . ?
C21 C26 1.400(7) . ?
C22 C23 1.410(7) . ?
C22 C27 1.485(7) . ?
C23 C24 1.380(9) . ?
C23 H23 0.9500 . ?
C24 C25 1.408(9) . ?
C24 H24 0.9500 . ?
C25 C26 1.401(7) . ?
C25 H25 0.9500 . ?
C26 C210 1.517(7) . ?
C27 H27A 0.9900 . ?
C27 H27B 0.9900 . ?
C28 H28A 0.9800 . ?
C28 H28B 0.9800 . ?
C28 H28C 0.9800 . ?
C29 H29A 0.9800 . ?
C29 H29B 0.9800 . ?
C29 H29C 0.9800 . ?
C210 H21A 0.9900 . ?
C210 H21B 0.9900 . ?
C211 H21C 0.9800 . ?
C211 H21D 0.9800 . ?
C211 H21E 0.9800 . ?
C212 H21F 0.9800 . ?
C212 H21G 0.9800 . ?
C212 H21H 0.9800 . ?
O31 H31A 0.9534 . ?
O31 H31B 0.9541 . ?
O32 H32A 0.9537 . ?
O32 H32B 0.9508 . ?
O33 H33A 0.9514 . ?
O33 H33B 0.9531 . ?
O34 H34A 0.9542 . ?
O34 H34B 0.9522 . ?
O35 H35A 0.9614 . ?
O35 H35B 0.9533 . ?
O36 H36A 0.9560 . ?
O36 H36B 0.9535 . ?

loop_
_geom_torsion_atom_site_label_1
_geom_torsion_atom_site_label_2
_geom_torsion_atom_site_label_3
_geom_torsion_atom_site_label_4
_geom_torsion
_geom_torsion_site_symmetry_1
_geom_torsion_site_symmetry_2
_geom_torsion_site_symmetry_3
_geom_torsion_site_symmetry_4
_geom_torsion_publ_flag
O4 S1 O1 Pd1 -104.6(2) . . . . ?
O3 S1 O1 Pd1 18.2(3) . . . . ?
O2 S1 O1 Pd1 137.9(2) . . . . ?
N11 Pd1 O1 S1 -107.1(2) . . . . ?
N12 Pd1 O1 S1 73.4(2) . . . . ?
O4 S1 O2 Pd2 13.9(3) . . . . ?
O3 S1 O2 Pd2 -109.0(2) . . . . ?
O1 S1 O2 Pd2 131.9(2) . . . . ?
N22 Pd2 O2 S1 76.3(2) . . . . ?
N21 Pd2 O2 S1 -105.0(2) . . . . ?
C11 Pd1 N11 C19 97.7(3) . . . . ?
N12 Pd1 N11 C19 102.1(6) . . . . ?
O1 Pd1 N11 C19 -76.2(3) . . . . ?
C11 Pd1 N11 C18 -143.6(3) . . . . ?
N12 Pd1 N11 C18 -139.1(5) . . . . ?
O1 Pd1 N11 C18 42.6(3) . . . . ?
C11 Pd1 N11 C17 -20.1(3) . . . . ?
N12 Pd1 N11 C17 -15.7(7) . . . . ?
O1 Pd1 N11 C17 166.1(3) . . . . ?
C11 Pd1 N12 C111 92.8(3) . . . . ?
N11 Pd1 N12 C111 88.4(6) . . . . ?
O1 Pd1 N12 C111 -93.4(3) . . . . ?
C11 Pd1 N12 C112 -146.8(3) . . . . ?
N11 Pd1 N12 C112 -151.2(5) . . . . ?
O1 Pd1 N12 C112 27.0(3) . . . . ?
C11 Pd1 N12 C110 -24.3(3) . . . . ?
N11 Pd1 N12 C110 -28.8(6) . . . . ?
O1 Pd1 N12 C110 149.5(3) . . . . ?
C21 Pd2 N21 C29 95.6(3) . . . . ?
N22 Pd2 N21 C29 93.5(6) . . . . ?
O2 Pd2 N21 C29 -81.7(3) . . . . ?
C21 Pd2 N21 C28 -145.2(3) . . . . ?
N22 Pd2 N21 C28 -147.3(5) . . . . ?
O2 Pd2 N21 C28 37.5(3) . . . . ?
C21 Pd2 N21 C27 -22.8(3) . . . . ?
N22 Pd2 N21 C27 -25.0(7) . . . . ?
O2 Pd2 N21 C27 159.9(3) . . . . ?
C21 Pd2 N22 C211 93.2(3) . . . . ?
N21 Pd2 N22 C211 95.3(6) . . . . ?
O2 Pd2 N22 C211 -89.5(3) . . . . ?
C21 Pd2 N22 C212 -146.7(4) . . . . ?
N21 Pd2 N22 C212 -144.6(5) . . . . ?
O2 Pd2 N22 C212 30.6(4) . . . . ?
C21 Pd2 N22 C210 -24.0(3) . . . . ?
N21 Pd2 N22 C210 -21.9(7) . . . . ?
O2 Pd2 N22 C210 153.2(3) . . . . ?
N11 Pd1 C11 C12 9.6(4) . . . . ?
N12 Pd1 C11 C12 -169.1(4) . . . . ?
N11 Pd1 C11 C16 -169.6(4) . . . . ?
N12 Pd1 C11 C16 11.6(3) . . . . ?
C16 C11 C12 C13 0.1(7) . . . . ?
Pd1 C11 C12 C13 -179.1(4) . . . . ?
C16 C11 C12 C17 -176.8(4) . . . . ?
Pd1 C11 C12 C17 3.9(5) . . . . ?
C11 C12 C13 C14 -2.2(7) . . . . ?
C17 C12 C13 C14 174.3(5) . . . . ?
C12 C13 C14 C15 1.8(8) . . . . ?
C13 C14 C15 C16 0.9(7) . . . . ?
C14 C15 C16 C11 -2.9(7) . . . . ?
C14 C15 C16 C110 174.4(4) . . . . ?
C12 C11 C16 C15 2.5(7) . . . . ?
Pd1 C11 C16 C15 -178.3(3) . . . . ?
C12 C11 C16 C110 -175.2(4) . . . . ?
Pd1 C11 C16 C110 4.0(5) . . . . ?
C11 C12 C17 N11 -20.9(6) . . . . ?
C13 C12 C17 N11 162.4(5) . . . . ?
C19 N11 C17 C12 -89.6(5) . . . . ?
C18 N11 C17 C12 152.0(4) . . . . ?
Pd1 N11 C17 C12 26.6(4) . . . . ?
C111 N12 C110 C16 -85.6(4) . . . . ?
C112 N12 C110 C16 156.8(4) . . . . ?
Pd1 N12 C110 C16 31.6(4) . . . . ?
C15 C16 C110 N12 158.2(4) . . . . ?
C11 C16 C110 N12 -24.3(5) . . . . ?
N22 Pd2 C21 C22 -170.4(4) . . . . ?
N21 Pd2 C21 C22 10.2(3) . . . . ?
N22 Pd2 C21 C26 11.9(3) . . . . ?
N21 Pd2 C21 C26 -167.5(4) . . . . ?
C26 C21 C22 C23 -0.9(7) . . . . ?
Pd2 C21 C22 C23 -178.5(3) . . . . ?
C26 C21 C22 C27 -176.6(4) . . . . ?
Pd2 C21 C22 C27 5.8(6) . . . . ?
C21 C22 C23 C24 -0.1(7) . . . . ?
C27 C22 C23 C24 175.0(5) . . . . ?
C22 C23 C24 C25 -0.8(9) . . . . ?
C23 C24 C25 C26 2.5(8) . . . . ?
C24 C25 C26 C21 -3.3(7) . . . . ?
C24 C25 C26 C210 173.0(5) . . . . ?
C22 C21 C26 C25 2.6(7) . . . . ?
Pd2 C21 C26 C25 -179.8(3) . . . . ?
C22 C21 C26 C210 -174.2(4) . . . . ?
Pd2 C21 C26 C210 3.4(5) . . . . ?
C21 C22 C27 N21 -25.2(6) . . . . ?
C23 C22 C27 N21 159.6(5) . . . . ?
C29 N21 C27 C22 -85.6(5) . . . . ?
C28 N21 C27 C22 155.1(4) . . . . ?
Pd2 N21 C27 C22 30.9(4) . . . . ?
C211 N22 C210 C26 -86.0(5) . . . . ?
C212 N22 C210 C26 156.2(4) . . . . ?
Pd2 N22 C210 C26 31.0(4) . . . . ?
C25 C26 C210 N22 159.9(5) . . . . ?
C21 C26 C210 N22 -23.6(6) . . . . ?
